data_7718356
loop_
_publ_author_name
'Brown, Ryan K.'
'Bunyan, Joseph N.'
'Agrawal, Ashi'
'Li, Guoyu'
'Dautoras, Dominykas'
'Sarker, Jagodish C.'
'Keat, Terng Tor'
'Hicks, Thomas'
'Hogarth, Graeme'
'Pugh, David'

_publ_section_title
;
 A revised understanding of the speciation of gold(III) dithiocarbamate
 complexes in solution.
;
_journal_issue 19
_journal_name_full 'Dalton transactions (Cambridge, England : 2003)'
_journal_page_first 7627
_journal_page_last 7640
_journal_paper_doi 10.1039/d5dt00240k
_journal_volume 54
_journal_year 2025
_chemical_formula_moiety 'C6 H12 Au N2 S4, Au Br2'
_chemical_formula_sum 'C6 H12 Au2 Br2 N2 S4'
_chemical_formula_weight 794.17
_space_group_crystal_system monoclinic
_space_group_IT_number 15
_space_group_name_Hall '-C 2yc'
_space_group_name_H-M_alt 'C 1 2/c 1'
_atom_sites_solution_hydrogens geom
_atom_sites_solution_primary dual
_audit_creation_date 2025-03-05
_audit_creation_method
;
Olex2 1.5
(compiled 2024.02.16 svn.r378c4104 for OlexSys, GUI svn.r6928)
;
_audit_update_record
;
2025-03-07 deposited with the CCDC.	2025-03-18 downloaded from the CCDC.
;
_cell_angle_alpha 90
_cell_angle_beta 142.55(3)
_cell_angle_gamma 90
_cell_formula_units_Z 4
_cell_length_a 27.040(3)
_cell_length_b 6.0764(2)
_cell_length_c 15.3889(19)
_cell_measurement_reflns_used 1787
_cell_measurement_temperature 150.00(10)
_cell_measurement_theta_max 71.3030
_cell_measurement_theta_min 5.3690
_cell_volume 1537.5(11)
_computing_cell_refinement 'CrysAlisPro 1.171.42.94a (Rigaku OD, 2023)'
_computing_data_collection 'CrysAlisPro 1.171.42.94a (Rigaku OD, 2023)'
_computing_data_reduction 'CrysAlisPro 1.171.42.94a (Rigaku OD, 2023)'
_computing_molecular_graphics 'Olex2 1.5 (Dolomanov et al., 2009)'
_computing_publication_material 'Olex2 1.5 (Dolomanov et al., 2009)'
_computing_structure_refinement 'SHELXL 2019/3 (Sheldrick, 2015)'
_computing_structure_solution 'SHELXT 2018/2 (Sheldrick, 2018)'
_diffrn_ambient_environment N~2~
_diffrn_ambient_temperature 150.00(10)
_diffrn_detector 'CCD plate'
_diffrn_detector_area_resol_mean 15.9832
_diffrn_detector_type Sapphire3
_diffrn_measured_fraction_theta_full 0.991
_diffrn_measured_fraction_theta_max 0.968
_diffrn_measurement_details
;
List of Runs (angles in degrees, time in seconds):

  # Type    Start    End  Width  t~exp~   \w     \q     \k     \f   Frames
#--------------------------------------------------------------------------
  1  \w    -78.00 -33.00   1.00   15.29    --  -33.50 -57.00 -90.00   45
  2  \w     -2.00  28.00   1.00   15.29    --  -33.50  77.00  30.00   30
  3  \w   -102.00 -75.00   1.00   15.29    --  -33.50-178.00 -60.00   27
  4  \w     63.00 105.00   1.00   15.29    --   36.08 178.00-120.00   42
  5  \w     47.00 105.00   1.00   15.29    --   36.08  19.00  30.00   58
  6  \w     46.00  89.00   1.00   15.29    --   36.08-134.00  86.00   43
  7  \w     67.00  92.00   1.00   15.29    --   36.08 178.00 -90.00   25
  8  \w     11.00  41.00   1.00   15.29    --   36.08  19.00  30.00   30
  9  \w    103.00 165.00   1.00   61.16    --  106.59  77.00-150.00   62
 10  \w     92.00 175.00   1.00   61.16    --  106.59  45.00 120.00   83
 11  \w     77.00 106.00   1.00   61.16    --  106.59 -94.00  30.00   29
 12  \w     42.00  72.00   1.00   61.16    --  106.59 -94.00  30.00   30
 13  \w    101.00 128.00   1.00   61.16    --  106.59  77.00-180.00   27
 14  \w    105.00 161.00   1.00   61.16    --  106.59 111.00  60.00   56
 15  \w     69.00 124.00   1.00   61.16    --  106.59 -61.00   0.00   55
 16  \w     37.00 101.00   1.00   61.16    --  106.59 -30.00 -60.00   64
 17  \w     58.00 105.00   1.00   61.16    --  106.59-111.00   0.00   47
;
_diffrn_measurement_device 'four-circle diffractometer'
_diffrn_measurement_device_type 'Xcalibur, Sapphire3, Gemini'
_diffrn_measurement_method '\w scans'
_diffrn_orient_matrix_type 'CrysAlisPro convention (1999,Acta A55,543-557)'
_diffrn_orient_matrix_UB_11 -0.0458450000
_diffrn_orient_matrix_UB_12 0.2201141000
_diffrn_orient_matrix_UB_13 -0.0718483000
_diffrn_orient_matrix_UB_21 0.0817129000
_diffrn_orient_matrix_UB_22 0.1237473000
_diffrn_orient_matrix_UB_23 0.1097198000
_diffrn_orient_matrix_UB_31 0.0002078000
_diffrn_orient_matrix_UB_32 -0.0224934000
_diffrn_orient_matrix_UB_33 -0.0994250000
_diffrn_radiation_monochromator graphite
_diffrn_radiation_probe x-ray
_diffrn_radiation_type 'Cu K\a'
_diffrn_radiation_wavelength 1.54184
_diffrn_reflns_av_R_equivalents 0.0601
_diffrn_reflns_av_unetI/netI 0.0620
_diffrn_reflns_Laue_measured_fraction_full 0.991
_diffrn_reflns_Laue_measured_fraction_max 0.968
_diffrn_reflns_limit_h_max 32
_diffrn_reflns_limit_h_min -30
_diffrn_reflns_limit_k_max 7
_diffrn_reflns_limit_k_min -4
_diffrn_reflns_limit_l_max 11
_diffrn_reflns_limit_l_min -18
_diffrn_reflns_number 2449
_diffrn_reflns_point_group_measured_fraction_full 0.991
_diffrn_reflns_point_group_measured_fraction_max 0.968
_diffrn_reflns_theta_full 67.684
_diffrn_reflns_theta_max 71.445
_diffrn_reflns_theta_min 5.381
_diffrn_source 'fine-focus sealed X-ray tube'
_diffrn_source_type 'Enhance (Cu) X-ray Source'
_exptl_absorpt_coefficient_mu 46.357
_exptl_absorpt_correction_T_max 0.116
_exptl_absorpt_correction_T_min 0.010
_exptl_absorpt_correction_type analytical
_exptl_absorpt_process_details
;
CrysAlisPro 1.171.42.94a (Rigaku Oxford Diffraction, 2023)
Analytical numeric absorption correction using a multifaceted crystal
model based on expressions derived by R.C. Clark & J.S. Reid.
(Clark, R. C. & Reid, J. S. (1995). Acta Cryst. A51, 887-897)
Empirical absorption correction using spherical harmonics,
implemented in SCALE3 ABSPACK scaling algorithm.
;
_exptl_crystal_density_diffrn 3.431
_exptl_crystal_description block
_exptl_crystal_F_000 1416
_exptl_crystal_size_max 0.179
_exptl_crystal_size_mid 0.155
_exptl_crystal_size_min 0.091
_refine_diff_density_max 2.896
_refine_diff_density_min -2.937
_refine_diff_density_rms 0.630
_refine_ls_extinction_method none
_refine_ls_goodness_of_fit_ref 1.174
_refine_ls_hydrogen_treatment constr
_refine_ls_matrix_type full
_refine_ls_number_parameters 77
_refine_ls_number_reflns 1453
_refine_ls_number_restraints 0
_refine_ls_restrained_S_all 1.174
_refine_ls_R_factor_all 0.0666
_refine_ls_R_factor_gt 0.0636
_refine_ls_shift/su_max 0.000
_refine_ls_shift/su_mean 0.000
_refine_ls_structure_factor_coef Fsqd
_refine_ls_weighting_details 'w=1/[\s^2^(Fo^2^)+(0.1040P)^2^] where P=(Fo^2^+2Fc^2^)/3'
_refine_ls_weighting_scheme calc
_refine_ls_wR_factor_gt 0.1580
_refine_ls_wR_factor_ref 0.1605
_reflns_Friedel_coverage 0.000
_reflns_number_gt 1346
_reflns_number_total 1453
_reflns_threshold_expression 'I > 2\s(I)'
_cod_data_source_file d5dt00240k2.cif
_cod_data_source_block '[Au(Me2dtc)2][AuBr2]'
_cod_depositor_comments 'Adding full bibliography for 7718352--7718363.cif.'
_cod_original_cell_volume 1537.4(6)
_cod_database_code 7718356
_shelx_shelxl_version_number 2019/3
_chemical_oxdiff_formula 'C3 H6 N1 Au1 Br2 S2'
_chemical_oxdiff_usercomment JNB-AuBr2(Me2dtc)
_shelx_space_group_comment
;
The symmetry employed for this shelxl refinement is uniquely defined
by the following loop, which should always be used as a source of
symmetry information in preference to the above space-group names.
They are only intended as comments.
;
_shelx_estimated_absorpt_t_max 0.101
_shelx_estimated_absorpt_t_min 0.044
_olex2_refinement_description
;
1. Fixed Uiso
 At 1.5 times of:
  All C(H,H,H) groups
2.a Idealised Me refined as rotating group:
 C2(H2A,H2B,H2C), C3(H3A,H3B,H3C)
;
_olex2_submission_special_instructions 'No special instructions were received'
_oxdiff_exptl_absorpt_empirical_details
;
Empirical correction (ABSPACK) includes:
- Absorption correction using spherical harmonics
- Frame scaling
;
_oxdiff_exptl_absorpt_empirical_full_max 2.193
_oxdiff_exptl_absorpt_empirical_full_min 0.518

loop_
_space_group_symop_operation_xyz
'x, y, z'
'-x, y, -z+1/2'
'x+1/2, y+1/2, z'
'-x+1/2, y+1/2, -z+1/2'
'-x, -y, -z'
'x, -y, z-1/2'
'-x+1/2, -y+1/2, -z'
'x+1/2, -y+1/2, z-1/2'

loop_
_atom_site_label
_atom_site_type_symbol
_atom_site_fract_x
_atom_site_fract_y
_atom_site_fract_z
_atom_site_U_iso_or_equiv
_atom_site_adp_type
_atom_site_occupancy
_atom_site_site_symmetry_order
_atom_site_calc_flag
_atom_site_refinement_flags_posn
_atom_site_refinement_flags_adp
_atom_site_refinement_flags_occupancy
_atom_site_disorder_assembly
_atom_site_disorder_group
Au1 Au 0.500000 0.500000 0.500000 0.0247(3) Uani 1 2 d S . P . .
Au2 Au 0.500000 0.89937(12) 0.750000 0.0272(3) Uani 1 2 d S T P . .
Br1 Br 0.40415(8) 0.9061(2) 0.73345(14) 0.0322(4) Uani 1 1 d . . . . .
S1 S 0.61319(15) 0.2867(5) 0.6200(3) 0.0292(6) Uani 1 1 d . . . . .
S2 S 0.54968(16) 0.6621(5) 0.4418(3) 0.0274(6) Uani 1 1 d . . . . .
N1 N 0.6773(6) 0.4308(19) 0.5588(11) 0.028(2) Uani 1 1 d . . . . .
C1 C 0.6233(7) 0.457(2) 0.5452(14) 0.028(2) Uani 1 1 d . . . . .
C2 C 0.7367(7) 0.253(2) 0.6449(13) 0.030(2) Uani 1 1 d . . . . .
H2A H 0.789141 0.310639 0.737886 0.045 Uiso 1 1 calc R U . . .
H2B H 0.743047 0.189021 0.595589 0.045 Uiso 1 1 calc R U . . .
H2C H 0.717894 0.138865 0.658989 0.045 Uiso 1 1 calc R U . . .
C3 C 0.6809(9) 0.586(2) 0.4899(15) 0.032(3) Uani 1 1 d . . . . .
H3A H 0.676121 0.504242 0.428593 0.048 Uiso 1 1 calc R U . . .
H3B H 0.732859 0.664944 0.563543 0.048 Uiso 1 1 calc R U . . .
H3C H 0.636080 0.691762 0.431914 0.048 Uiso 1 1 calc R U . . .

loop_
_atom_site_aniso_label
_atom_site_aniso_U_11
_atom_site_aniso_U_22
_atom_site_aniso_U_33
_atom_site_aniso_U_23
_atom_site_aniso_U_13
_atom_site_aniso_U_12
Au1 0.0248(4) 0.0266(5) 0.0235(4) 0.0023(2) 0.0194(3) 0.0023(2)
Au2 0.0291(4) 0.0280(5) 0.0272(4) 0.000 0.0230(3) 0.000
Br1 0.0329(6) 0.0347(8) 0.0342(7) 0.0005(5) 0.0278(6) -0.0007(5)
S1 0.0297(12) 0.0307(16) 0.0296(12) 0.0048(11) 0.0242(11) 0.0032(11)
S2 0.0293(11) 0.0251(14) 0.0301(12) 0.0055(11) 0.0242(10) 0.0035(11)
N1 0.035(5) 0.024(5) 0.029(5) 0.006(4) 0.026(4) 0.004(4)
C1 0.025(5) 0.029(6) 0.030(6) 0.001(5) 0.022(5) 0.005(5)
C2 0.031(5) 0.031(6) 0.035(5) 0.008(5) 0.028(5) 0.009(5)
C3 0.047(6) 0.023(6) 0.034(6) 0.004(5) 0.033(5) 0.003(5)

loop_
_atom_type_symbol
_atom_type_description
_atom_type_scat_dispersion_real
_atom_type_scat_dispersion_imag
_atom_type_scat_source
C C 0.0181 0.0091 'International Tables Vol C Tables 4.2.6.8 and 6.1.1.4'
H H 0.0000 0.0000 'International Tables Vol C Tables 4.2.6.8 and 6.1.1.4'
Au Au -4.4197 7.2980 'International Tables Vol C Tables 4.2.6.8 and 6.1.1.4'
Br Br -0.6763 1.2805 'International Tables Vol C Tables 4.2.6.8 and 6.1.1.4'
N N 0.0311 0.0180 'International Tables Vol C Tables 4.2.6.8 and 6.1.1.4'
S S 0.3331 0.5567 'International Tables Vol C Tables 4.2.6.8 and 6.1.1.4'

loop_
_exptl_crystal_face_index_h
_exptl_crystal_face_index_k
_exptl_crystal_face_index_l
_exptl_crystal_face_perp_dist
9 3 -7 0.0745
-10 3 6 0.0835
1 4 -2 0.0742
8 -3 -5 0.0682
-10 -2 8 0.0788
-11 0 0 0.0131
14 0 -2 0.0779
-3 -2 6 0.0879
-15 2 7 0.0661
15 -1 -10 0.1008
15 2 -6 0.0838
-3 2 6 0.0696
9 0 1 0.0691
10 2 -1 0.0541

loop_
_geom_angle_atom_site_label_1
_geom_angle_atom_site_label_2
_geom_angle_atom_site_label_3
_geom_angle
_geom_angle_site_symmetry_1
_geom_angle_site_symmetry_3
_geom_angle_publ_flag
S1 Au1 S1 180.0 . 5_666 ?
S1 Au1 S2 75.35(10) . . ?
S1 Au1 S2 104.65(10) 5_666 . ?
S1 Au1 S2 104.65(10) . 5_666 ?
S1 Au1 S2 75.35(10) 5_666 5_666 ?
S2 Au1 S2 180.0 . 5_666 ?
Br1 Au2 Br1 178.03(7) 2_656 . ?
C1 S1 Au1 86.6(4) . . ?
C1 S2 Au1 86.3(5) . . ?
C1 N1 C2 121.4(11) . . ?
C1 N1 C3 120.4(12) . . ?
C2 N1 C3 118.2(11) . . ?
S1 C1 S2 111.7(7) . . ?
N1 C1 S1 124.5(10) . . ?
N1 C1 S2 123.8(11) . . ?
N1 C2 H2A 109.5 . . ?
N1 C2 H2B 109.5 . . ?
N1 C2 H2C 109.5 . . ?
H2A C2 H2B 109.5 . . ?
H2A C2 H2C 109.5 . . ?
H2B C2 H2C 109.5 . . ?
N1 C3 H3A 109.5 . . ?
N1 C3 H3B 109.5 . . ?
N1 C3 H3C 109.5 . . ?
H3A C3 H3B 109.5 . . ?
H3A C3 H3C 109.5 . . ?
H3B C3 H3C 109.5 . . ?

loop_
_geom_bond_atom_site_label_1
_geom_bond_atom_site_label_2
_geom_bond_distance
_geom_bond_site_symmetry_2
_geom_bond_publ_flag
Au1 S1 2.342(3) . ?
Au1 S1 2.342(3) 5_666 ?
Au1 S2 2.343(3) . ?
Au1 S2 2.343(3) 5_666 ?
Au2 Br1 2.3949(13) 2_656 ?
Au2 Br1 2.3949(13) . ?
S1 C1 1.725(15) . ?
S2 C1 1.735(13) . ?
N1 C1 1.311(17) . ?
N1 C2 1.459(16) . ?
N1 C3 1.479(16) . ?
C2 H2A 0.9800 . ?
C2 H2B 0.9800 . ?
C2 H2C 0.9800 . ?
C3 H3A 0.9800 . ?
C3 H3B 0.9800 . ?
C3 H3C 0.9800 . ?

loop_
_geom_torsion_atom_site_label_1
_geom_torsion_atom_site_label_2
_geom_torsion_atom_site_label_3
_geom_torsion_atom_site_label_4
_geom_torsion
_geom_torsion_site_symmetry_1
_geom_torsion_site_symmetry_2
_geom_torsion_site_symmetry_3
_geom_torsion_site_symmetry_4
_geom_torsion_publ_flag
Au1 S1 C1 S2 1.3(6) . . . . ?
Au1 S1 C1 N1 -175.7(12) . . . . ?
Au1 S2 C1 S1 -1.3(6) . . . . ?
Au1 S2 C1 N1 175.7(12) . . . . ?
C2 N1 C1 S1 -2.1(19) . . . . ?
C2 N1 C1 S2 -178.7(10) . . . . ?
C3 N1 C1 S1 179.8(9) . . . . ?
C3 N1 C1 S2 3.2(18) . . . . ?

loop_
_exptl_oxdiff_crystal_face_indexfrac_h
_exptl_oxdiff_crystal_face_indexfrac_k
_exptl_oxdiff_crystal_face_indexfrac_l
_exptl_oxdiff_crystal_face_x
_exptl_oxdiff_crystal_face_y
_exptl_oxdiff_crystal_face_z
8.7394 2.8026 -6.9640 0.7166 0.2969 0.6312
-9.6634 3.0554 6.2648 0.6654 0.2758 -0.6936
1.3742 3.8449 -1.8890 0.9190 0.3808 0.1016
8.1427 -3.3735 -5.0926 -0.7500 -0.3109 0.5839
-9.9972 -2.4461 7.7890 -0.6397 -0.2650 -0.7215
-10.5319 -0.0579 -0.0998 0.4773 -0.8787 0.0090
13.7223 -0.0330 -2.4146 -0.4629 0.8523 0.2437
-2.6630 -1.8485 6.4904 -0.7511 0.2658 -0.6043
-14.9535 2.0662 6.6731 0.6609 -0.2340 -0.7131
14.7609 -0.7096 -9.7687 -0.1310 0.0465 0.9903
15.1048 1.8320 -5.5773 0.1115 0.8490 0.5165
-2.5835 1.9728 6.3530 0.0962 0.7301 -0.6766
9.4794 0.4938 0.7722 -0.3814 0.9204 -0.0859
10.0651 2.0035 -0.6466 0.0260 0.9994 0.0213
